data_1546304
loop_
_publ_author_name
'Marler, B.'
'Dehnbostel, N.'
'Eulert, H. -H.'
'Gies, H.'
'Liebau, F.'

_publ_section_title
;
 Studies on clathrasils VIII. Nonasils-[4158], 88SiO2.8M8.8M9.4M20 :
 synthesis, thermal properties, and crystal structure
;
_journal_name_full 'Journal of Inclusion Phenomena'
_journal_page_first 339
_journal_page_last 349
_journal_paper_doi 10.1007/BF00656161
_journal_volume 4
_journal_year 1986
_chemical_formula_sum 'C5 H13 N O44 Si22'
_chemical_formula_weight 1409.02
_space_group_IT_number 69
_symmetry_cell_setting orthorhombic
_symmetry_Int_Tables_number 69
_symmetry_space_group_name_Hall '-F 2 2'
_symmetry_space_group_name_H-M 'F m m m'
_cell_angle_alpha 90.
_cell_angle_beta 90.
_cell_angle_gamma 90.
_cell_formula_units_Z 4
_cell_length_a 22.232(6)
_cell_length_b 15.058(4)
_cell_length_c 13.627(4)
_cell_volume 4562(2)
_diffrn_ambient_temperature 293
_diffrn_radiation_probe x-ray
_diffrn_radiation_type MoK\a
_diffrn_radiation_wavelength 0.71069
_exptl_absorpt_coefficient_mu 0.643
_exptl_crystal_density_diffrn 1.94
_refine_ls_number_reflns 550
_refine_ls_wR_factor_gt 0.125
_cod_data_source_file J-Inclus-Phenom-1986-4-339-349.cif
_cod_data_source_block 88SiO2-4[CH3CH(NH2)C3H7]
_cod_original_formula_sum 'H13 C5 N O44 Si22'
_cod_database_code 1546304

loop_
_symmetry_equiv_pos_site_id
_symmetry_equiv_pos_as_xyz
1 x,y,z
2 -x,-y,z
3 x,-y,-z
4 -x,y,-z
5 -x,-y,-z
6 x,y,-z
7 -x,y,z
8 x,-y,z
9 x,1/2+y,1/2+z
10 -x,1/2-y,1/2+z
11 x,1/2-y,1/2-z
12 -x,1/2+y,1/2-z
13 -x,1/2-y,1/2-z
14 x,1/2+y,1/2-z
15 -x,1/2+y,1/2+z
16 x,1/2-y,1/2+z
17 1/2+x,y,1/2+z
18 1/2-x,-y,1/2+z
19 1/2+x,-y,1/2-z
20 1/2-x,y,1/2-z
21 1/2-x,-y,1/2-z
22 1/2+x,y,1/2-z
23 1/2-x,y,1/2+z
24 1/2+x,-y,1/2+z
25 1/2+x,1/2+y,z
26 1/2-x,1/2-y,z
27 1/2+x,1/2-y,-z
28 1/2-x,1/2+y,-z
29 1/2-x,1/2-y,-z
30 1/2+x,1/2+y,-z
31 1/2-x,1/2+y,z
32 1/2+x,1/2-y,z

loop_
_atom_site_label
_atom_site_type_symbol
_atom_site_thermal_displace_type
_atom_site_fract_x
_atom_site_fract_y
_atom_site_fract_z
_atom_site_occupancy
_atom_site_U_iso_or_equiv
_atom_site_calc_flag
_atom_site_refinement_flags
_atom_site_disorder_assembly
_atom_site_disorder_group
Si1 Si Uiso 0.3745(4) 0.1635(7) 0.3103(8) 1.000 0.021(2) . . . .
Si2 Si Uiso 0.2798(10) 0.50000 0.50000 1.000 0.026(7) . . . .
Si3 Si Uiso 0.2950(7) 0.3270(13) 0.00000 1.000 0.036(5) . . . .
Si4 Si Uiso 0.50000 0.1051(9) 0.6156(12) 1.000 0.004(3) . . . .
Si5 Si Uiso 0.3173(7) 0.50000 0.2831(13) 1.000 0.029(4) . . . .
O1 O Uiso 0.3356(13) 0.3282(19) 0.906(2) 1.000 0.065(9) . . . .
O2 O Uiso 0.4427(8) 0.1462(15) 0.3374(16) 1.000 0.025(7) . . . .
O3 O Uiso 0.3520(15) 0.405(5) 0.253(4) 1.000 0.128(15) . . . .
O4 O Uiso 0.270(3) 0.433(4) 0.00000 1.000 0.16(3) . . . .
O5 O Uiso 0.3197(17) 0.50000 0.594(3) 1.000 0.043(13) . . . .
O6 O Uiso 0.367(4) 0.25000 0.25000 1.000 0.22(4) . . . .
O7 O Uiso 0.00000 0.00000 0.139(4) 1.000 0.026(14) . . . .
O8 O Uiso 0.50000 0.116(3) 0.50000 1.000 0.005(11) . . . .
O9 O Uiso 0.25000 0.00000 0.25000 1.000 0.023(13) . . . .
O10 O Uiso 0.25000 0.25000 0.00000 1.000 0.13(3) . . . .
C1 C Uiso 0.50000 0.44890 0.57000 1.000 0.2420 . . . .
C3 C Uiso 0.00000 0.00000 0.50000 1.000 0.4100 . . . .
C2 C Uiso 0.46590 0.35470 0.50000 1.000 0.1280 . . . .

loop_
_geom_angle_atom_site_label_1
_geom_angle_atom_site_label_2
_geom_angle_atom_site_label_3
_geom_angle
_geom_angle_site_symmetry_1
_geom_angle_site_symmetry_2
_geom_angle_site_symmetry_3
_geom_angle_publ_flag
O2 Si1 O6 111(3) . . . yes
O2 Si1 O3 111(2) . . 11_555 yes
O1 Si1 O2 110.3(14) 16_554 . . yes
O3 Si1 O6 105(3) 11_555 . . yes
O1 Si1 O6 108(2) 16_554 . . yes
O1 Si1 O3 111(2) 16_554 . 11_555 yes
O5 Si2 O5 111(2) . . 3_566 yes
O4 Si2 O5 114.9(14) 18_565 . . yes
O4 Si2 O5 114.9(14) 20_555 . . yes
O4 Si2 O5 114.9(14) 18_565 . 3_566 yes
O4 Si2 O5 114.9(14) 20_555 . 3_566 yes
O4 Si2 O4 85(4) 18_565 . 20_555 yes
O4 Si3 O10 120(2) . . . yes
O1 Si3 O4 100.3(18) 1_554 . . yes
O1 Si3 O4 100.3(18) 6_556 . . yes
O1 Si3 O10 112.6(13) 1_554 . . yes
O1 Si3 O10 112.6(13) 6_556 . . yes
O1 Si3 O1 109.7(17) 1_554 . 6_556 yes
O2 Si4 O8 111.6(13) 4_656 . . yes
O2 Si4 O8 111.6(13) 6_556 . . yes
O7 Si4 O8 107(3) 17_555 . . yes
O2 Si4 O2 110.1(14) 4_656 . 6_556 yes
O2 Si4 O7 108.0(14) 4_656 . 17_555 yes
O2 Si4 O7 108.0(14) 6_556 . 17_555 yes
O3 Si5 O5 103(2) . . 3_566 yes
O3 Si5 O3 117(3) . . 8_565 yes
O3 Si5 O9 111.7(16) . . 11_555 yes
O3 Si5 O5 103(2) 8_565 . 3_566 yes
O5 Si5 O9 108.6(16) 3_566 . 11_555 yes
O3 Si5 O9 111.7(16) 8_565 . 11_555 yes
Si1 O1 Si3 176(2) 16_555 . 1_556 yes
Si1 O2 Si4 161.3(17) . . 4_656 yes
Si1 O3 Si5 157(4) 11_555 . . yes
Si2 O4 Si3 152(5) 18_564 . . yes
Si2 O5 Si5 144(3) . . 3_566 yes
Si1 O6 Si1 168(7) . . 11_555 yes
Si4 O7 Si4 157(4) 17_454 . 18_554 yes
Si4 O8 Si4 168(3) . . 4_656 yes
Si5 O9 Si5 180.00 11_555 . 26_555 yes
Si3 O10 Si3 180.00 . . 26_555 yes

loop_
_geom_bond_atom_site_label_1
_geom_bond_atom_site_label_2
_geom_bond_distance
_geom_bond_site_symmetry_1
_geom_bond_site_symmetry_2
_geom_bond_publ_flag
Si1 O2 1.58(2) . . yes
Si1 O6 1.549(13) . . yes
Si1 O3 1.43(6) . 11_555 yes
Si1 O1 1.57(3) . 16_554 yes
Si2 O5 1.56(4) . . yes
Si2 O5 1.56(4) . 3_566 yes
Si2 O4 1.50(7) . 18_565 yes
Si2 O4 1.50(7) . 20_555 yes
Si3 O4 1.69(6) . . yes
Si3 O10 1.531(18) . . yes
Si3 O1 1.57(3) . 1_554 yes
Si3 O1 1.57(3) . 6_556 yes
Si4 O8 1.584(17) . . yes
Si4 O2 1.55(2) . 4_656 yes
Si4 O2 1.55(2) . 6_556 yes
Si4 O7 1.614(18) . 17_555 yes
Si5 O3 1.68(7) . . yes
Si5 O5 1.68(4) . 3_566 yes
Si5 O3 1.68(7) . 8_565 yes
Si5 O9 1.563(16) . 11_555 yes
